data_1507858
loop_
_publ_author_name
'DeKorver, Kyle A.'
'Hsung, Richard P.'
'Song, Wang-Ze'
'Wang, Xiao-Na'
'Walton, Mary C.'

_publ_section_title
;
 An intramolecular [2 + 2] cycloaddition of ketenimines via
 palladium-catalyzed rearrangements of N-allyl-ynamides.
;
_journal_issue 12
_journal_name_full 'Organic letters'
_journal_page_first 3214
_journal_page_last 3217
_journal_paper_doi 10.1021/ol3013233
_journal_volume 14
_journal_year 2012
_chemical_formula_moiety 'C35 H34 N2 O4 S2'
_chemical_formula_sum 'C35 H34 N2 O4 S2'
_chemical_formula_weight 610.76
_chemical_name_common 12081s
_chemical_name_systematic
; 
 ? 
;
_space_group_IT_number 15
_symmetry_cell_setting monoclinic
_symmetry_space_group_name_Hall '-I 2ya'
_symmetry_space_group_name_H-M 'I 1 2/a 1'
_atom_sites_solution_hydrogens geom
_atom_sites_solution_primary direct
_atom_sites_solution_secondary difmap
_audit_creation_method SHELXL-97
_cell_angle_alpha 90.00
_cell_angle_beta 104.934(1)
_cell_angle_gamma 90.00
_cell_formula_units_Z 8
_cell_length_a 22.784(3)
_cell_length_b 11.0292(13)
_cell_length_c 29.490(5)
_cell_measurement_reflns_used 2942
_cell_measurement_temperature 173(2)
_cell_measurement_theta_max 26.79
_cell_measurement_theta_min 2.37
_cell_volume 7160.2(18)
_computing_cell_refinement 'Bruker SAINT'
_computing_data_collection 'Bruker APEX2'
_computing_data_reduction 'Bruker SAINT'
_computing_molecular_graphics 'Bruker SHELXTL'
_computing_publication_material 'Bruker SHELXTL'
_computing_structure_refinement 'SHELXL-97 (Sheldrick, 2008)'
_computing_structure_solution 'SHELXS-97 (Sheldrick, 2008)'
_diffrn_ambient_temperature 173(2)
_diffrn_measured_fraction_theta_full 0.995
_diffrn_measured_fraction_theta_max 0.995
_diffrn_measurement_device_type 'Bruker APEX-II CCD'
_diffrn_measurement_method '\f and \w scans'
_diffrn_radiation_monochromator graphite
_diffrn_radiation_source 'sealed tube'
_diffrn_radiation_type MoK\a
_diffrn_radiation_wavelength 0.71073
_diffrn_reflns_av_R_equivalents 0.0422
_diffrn_reflns_av_sigmaI/netI 0.0330
_diffrn_reflns_limit_h_max 28
_diffrn_reflns_limit_h_min -29
_diffrn_reflns_limit_k_max 14
_diffrn_reflns_limit_k_min 0
_diffrn_reflns_limit_l_max 38
_diffrn_reflns_limit_l_min 0
_diffrn_reflns_number 41234
_diffrn_reflns_theta_full 27.48
_diffrn_reflns_theta_max 27.48
_diffrn_reflns_theta_min 1.85
_exptl_absorpt_coefficient_mu 0.185
_exptl_absorpt_correction_T_max 0.9853
_exptl_absorpt_correction_T_min 0.9380
_exptl_absorpt_correction_type multi-scan
_exptl_absorpt_process_details 'SADABS (Shedrick, 2008/1)'
_exptl_crystal_colour Colorless
_exptl_crystal_density_diffrn 1.133
_exptl_crystal_density_method 'not measured'
_exptl_crystal_description Plate
_exptl_crystal_F_000 2576
_exptl_crystal_size_max 0.35
_exptl_crystal_size_mid 0.35
_exptl_crystal_size_min 0.08
_refine_diff_density_max 0.378
_refine_diff_density_min -0.393
_refine_diff_density_rms 0.055
_refine_ls_extinction_method none
_refine_ls_goodness_of_fit_ref 1.064
_refine_ls_hydrogen_treatment constr
_refine_ls_matrix_type full
_refine_ls_number_parameters 390
_refine_ls_number_reflns 8162
_refine_ls_number_restraints 0
_refine_ls_restrained_S_all 1.064
_refine_ls_R_factor_all 0.0683
_refine_ls_R_factor_gt 0.0485
_refine_ls_shift/su_max 0.003
_refine_ls_shift/su_mean 0.000
_refine_ls_structure_factor_coef Fsqd
_refine_ls_weighting_details 'calc w=1/[\s^2^(Fo^2^)+(0.0716P)^2^+2.6858P] where P=(Fo^2^+2Fc^2^)/3'
_refine_ls_weighting_scheme calc
_refine_ls_wR_factor_gt 0.1299
_refine_ls_wR_factor_ref 0.1397
_reflns_number_gt 5960
_reflns_number_total 8162
_reflns_threshold_expression >2sigma(I)
_cod_data_source_file ol3013233_si_003.cif
_cod_data_source_block 12081s
_cod_depositor_comments
;
The following automatic conversions were performed:

'_symmetry_cell_setting' value 'Monoclinic' changed to 'monoclinic'
according to /home/saulius/struct/CIF-dictionaries/cif_core.dic
dictionary named 'cif_core.dic' version 2.4.1 from
2010-06-29.

'_exptl_absorpt_correction_type' value 'Multi-scan'
changed to 'multi-scan' according to
/home/saulius/struct/CIF-dictionaries/cif_core.dic dictionary named
'cif_core.dic' version 2.4.1 from 2010-06-29.

Automatic conversion script
Id: cif_fix_values 1891 2012-01-12 08:04:46Z andrius 

 Adding full bibliography for 1507858--1507860.cif.
;
_cod_original_cell_volume 7160.3(17)
_cod_original_sg_symbol_H-M I2/a
_cod_database_code 1507858

loop_
_symmetry_equiv_pos_as_xyz
'x, y, z'
'-x+1/2, y, -z'
'x+1/2, y+1/2, z+1/2'
'-x+1, y+1/2, -z+1/2'
'-x, -y, -z'
'x-1/2, -y, z'
'-x+1/2, -y+1/2, -z+1/2'
'x, -y+1/2, z+1/2'

loop_
_atom_site_label
_atom_site_type_symbol
_atom_site_fract_x
_atom_site_fract_y
_atom_site_fract_z
_atom_site_U_iso_or_equiv
_atom_site_adp_type
_atom_site_occupancy
_atom_site_symmetry_multiplicity
_atom_site_calc_flag
_atom_site_refinement_flags
S1 S 0.28260(2) 0.42769(5) 0.107790(17) 0.04150(14) Uani 1 1 d .
S2 S 0.48734(2) 0.16573(4) 0.268235(16) 0.03567(13) Uani 1 1 d .
O1 O 0.28530(7) 0.48164(13) 0.15251(5) 0.0493(4) Uani 1 1 d .
O2 O 0.22533(7) 0.42630(15) 0.07319(5) 0.0564(4) Uani 1 1 d .
O3 O 0.53160(6) 0.09735(13) 0.25245(5) 0.0446(3) Uani 1 1 d .
O4 O 0.50466(6) 0.27423(12) 0.29506(5) 0.0438(3) Uani 1 1 d .
N1 N 0.30700(7) 0.28389(14) 0.11196(5) 0.0358(3) Uani 1 1 d .
N2 N 0.43440(7) 0.20452(14) 0.22160(5) 0.0328(3) Uani 1 1 d .
C1 C 0.32388(7) 0.23538(16) 0.15245(6) 0.0316(4) Uani 1 1 d .
C2 C 0.34535(8) 0.10723(16) 0.16518(6) 0.0324(4) Uani 1 1 d .
C3 C 0.41611(8) 0.11039(16) 0.18433(6) 0.0316(4) Uani 1 1 d .
H3B H 0.4289 0.0301 0.1994 0.038 Uiso 1 1 calc R
C4 C 0.39084(8) 0.29880(16) 0.22784(6) 0.0351(4) Uani 1 1 d .
H4B H 0.4008 0.3767 0.2149 0.042 Uiso 1 1 calc R
H4C H 0.3943 0.3103 0.2617 0.042 Uiso 1 1 calc R
C5 C 0.32597(8) 0.26257(16) 0.20303(6) 0.0318(4) Uani 1 1 d .
H5A H 0.2930 0.3158 0.2086 0.038 Uiso 1 1 calc R
C6 C 0.31792(8) 0.12314(16) 0.20900(6) 0.0322(4) Uani 1 1 d .
H6A H 0.3461 0.0917 0.2385 0.039 Uiso 1 1 calc R
C7 C 0.33795(10) 0.49513(19) 0.08449(7) 0.0443(5) Uani 1 1 d .
C8 C 0.38254(10) 0.5671(2) 0.11291(7) 0.0496(5) Uani 1 1 d .
H8A H 0.3829 0.5806 0.1448 0.060 Uiso 1 1 calc R
C9 C 0.42610(12) 0.6185(2) 0.09440(8) 0.0600(6) Uani 1 1 d .
H9A H 0.4561 0.6693 0.1136 0.072 Uiso 1 1 calc R
C10 C 0.42726(13) 0.5978(3) 0.04818(9) 0.0699(7) Uani 1 1 d .
C11 C 0.38288(14) 0.5257(3) 0.02073(9) 0.0767(8) Uani 1 1 d .
H11A H 0.3832 0.5108 -0.0109 0.092 Uiso 1 1 calc R
C12 C 0.33773(12) 0.4744(3) 0.03820(8) 0.0633(7) Uani 1 1 d .
H12A H 0.3071 0.4256 0.0187 0.076 Uiso 1 1 calc R
C13 C 0.47686(17) 0.6524(4) 0.02898(12) 0.1104(13) Uani 1 1 d .
H13A H 0.4655 0.6460 -0.0053 0.166 Uiso 1 1 calc R
H13B H 0.5150 0.6085 0.0417 0.166 Uiso 1 1 calc R
H13C H 0.4823 0.7379 0.0381 0.166 Uiso 1 1 calc R
C14 C 0.32334(9) 0.00683(17) 0.12953(7) 0.0386(4) Uani 1 1 d .
H14A H 0.2790 0.0155 0.1164 0.046 Uiso 1 1 calc R
H14B H 0.3429 0.0170 0.1034 0.046 Uiso 1 1 calc R
C15 C 0.33629(10) -0.11756(19) 0.14909(8) 0.0512(5) Uani 1 1 d .
H15A H 0.3774 -0.1439 0.1574 0.061 Uiso 1 1 calc R
C16 C 0.29584(15) -0.1917(3) 0.15555(12) 0.0829(9) Uani 1 1 d .
H16A H 0.2543 -0.1683 0.1477 0.099 Uiso 1 1 calc R
H16B H 0.3074 -0.2699 0.1682 0.099 Uiso 1 1 calc R
C17 C 0.44793(8) 0.12595(17) 0.14560(6) 0.0350(4) Uani 1 1 d .
C18 C 0.45322(9) 0.2386(2) 0.12626(7) 0.0439(5) Uani 1 1 d .
H18A H 0.4385 0.3089 0.1384 0.053 Uiso 1 1 calc R
C19 C 0.48014(10) 0.2489(2) 0.08903(8) 0.0581(6) Uani 1 1 d .
H19A H 0.4835 0.3261 0.0756 0.070 Uiso 1 1 calc R
C20 C 0.50189(10) 0.1475(3) 0.07170(8) 0.0598(7) Uani 1 1 d .
H20A H 0.5200 0.1547 0.0462 0.072 Uiso 1 1 calc R
C21 C 0.49749(10) 0.0351(2) 0.09112(8) 0.0549(6) Uani 1 1 d .
H21A H 0.5128 -0.0347 0.0792 0.066 Uiso 1 1 calc R
C22 C 0.47078(9) 0.0243(2) 0.12796(7) 0.0434(5) Uani 1 1 d .
H22A H 0.4680 -0.0531 0.1414 0.052 Uiso 1 1 calc R
C23 C 0.45222(8) 0.06842(16) 0.30046(6) 0.0343(4) Uani 1 1 d .
C24 C 0.44976(9) -0.05474(17) 0.29113(7) 0.0404(4) Uani 1 1 d .
H24A H 0.4703 -0.0877 0.2697 0.048 Uiso 1 1 calc R
C25 C 0.41703(10) -0.12911(19) 0.31333(8) 0.0494(5) Uani 1 1 d .
H25A H 0.4150 -0.2136 0.3068 0.059 Uiso 1 1 calc R
C26 C 0.38708(10) -0.0829(2) 0.34493(8) 0.0492(5) Uani 1 1 d .
C27 C 0.38989(10) 0.0411(2) 0.35368(8) 0.0475(5) Uani 1 1 d .
H27A H 0.3692 0.0741 0.3750 0.057 Uiso 1 1 calc R
C28 C 0.42216(9) 0.11657(18) 0.33188(7) 0.0409(4) Uani 1 1 d .
H28A H 0.4239 0.2011 0.3382 0.049 Uiso 1 1 calc R
C29 C 0.35207(13) -0.1651(2) 0.36947(11) 0.0740(8) Uani 1 1 d .
H29A H 0.3218 -0.1175 0.3800 0.111 Uiso 1 1 calc R
H29B H 0.3801 -0.2029 0.3966 0.111 Uiso 1 1 calc R
H29C H 0.3316 -0.2282 0.3477 0.111 Uiso 1 1 calc R
C30 C 0.25372(8) 0.07883(17) 0.20329(7) 0.0360(4) Uani 1 1 d .
C31 C 0.20503(9) 0.11779(19) 0.16741(8) 0.0470(5) Uani 1 1 d .
H31A H 0.2113 0.1782 0.1462 0.056 Uiso 1 1 calc R
C32 C 0.14747(9) 0.06964(19) 0.16217(9) 0.0498(5) Uani 1 1 d .
H32A H 0.1150 0.0954 0.1368 0.060 Uiso 1 1 calc R
C33 C 0.13707(10) -0.0154(2) 0.19350(8) 0.0489(5) Uani 1 1 d .
H33A H 0.0977 -0.0486 0.1900 0.059 Uiso 1 1 calc R
C34 C 0.18460(11) -0.0513(2) 0.22977(8) 0.0533(6) Uani 1 1 d .
H34A H 0.1777 -0.1083 0.2520 0.064 Uiso 1 1 calc R
C35 C 0.24249(10) -0.00584(19) 0.23451(7) 0.0443(5) Uani 1 1 d .
H35A H 0.2749 -0.0332 0.2596 0.053 Uiso 1 1 calc R

loop_
_atom_site_aniso_label
_atom_site_aniso_U_11
_atom_site_aniso_U_22
_atom_site_aniso_U_33
_atom_site_aniso_U_23
_atom_site_aniso_U_13
_atom_site_aniso_U_12
S1 0.0448(3) 0.0442(3) 0.0346(3) 0.0066(2) 0.0087(2) 0.0064(2)
S2 0.0325(2) 0.0398(3) 0.0345(2) -0.00128(19) 0.00815(18) -0.00209(19)
O1 0.0680(10) 0.0417(8) 0.0406(8) 0.0052(6) 0.0185(7) 0.0124(7)
O2 0.0428(8) 0.0737(11) 0.0484(9) 0.0130(8) 0.0037(7) 0.0103(8)
O3 0.0333(7) 0.0561(9) 0.0465(8) -0.0003(7) 0.0142(6) 0.0040(6)
O4 0.0451(8) 0.0444(8) 0.0382(7) -0.0042(6) 0.0043(6) -0.0088(6)
N1 0.0341(8) 0.0401(9) 0.0333(8) -0.0005(7) 0.0085(6) 0.0006(7)
N2 0.0332(8) 0.0342(8) 0.0313(8) -0.0021(6) 0.0088(6) -0.0011(6)
C1 0.0266(8) 0.0348(9) 0.0355(9) -0.0020(7) 0.0117(7) -0.0019(7)
C2 0.0320(9) 0.0322(9) 0.0363(9) -0.0027(7) 0.0144(7) -0.0005(7)
C3 0.0305(9) 0.0326(9) 0.0326(9) -0.0022(7) 0.0098(7) 0.0000(7)
C4 0.0419(10) 0.0302(9) 0.0331(9) -0.0027(7) 0.0094(8) 0.0014(8)
C5 0.0333(9) 0.0312(9) 0.0332(9) 0.0007(7) 0.0129(7) 0.0029(7)
C6 0.0329(9) 0.0310(9) 0.0354(9) 0.0015(7) 0.0135(7) 0.0020(7)
C7 0.0495(12) 0.0467(12) 0.0341(10) 0.0084(9) 0.0063(8) -0.0010(9)
C8 0.0571(13) 0.0502(13) 0.0382(11) 0.0054(9) 0.0065(10) 0.0008(10)
C9 0.0626(15) 0.0578(14) 0.0527(14) 0.0081(11) 0.0024(11) -0.0130(12)
C10 0.0725(17) 0.0787(18) 0.0574(15) 0.0173(13) 0.0146(13) -0.0206(14)
C11 0.092(2) 0.101(2) 0.0384(13) 0.0052(13) 0.0190(13) -0.0295(17)
C12 0.0700(16) 0.0819(18) 0.0355(11) 0.0018(11) 0.0091(11) -0.0234(14)
C13 0.116(3) 0.135(3) 0.086(2) 0.019(2) 0.038(2) -0.060(2)
C14 0.0339(10) 0.0399(11) 0.0435(11) -0.0093(8) 0.0128(8) -0.0043(8)
C15 0.0474(12) 0.0395(11) 0.0690(15) -0.0111(10) 0.0193(11) -0.0010(10)
C16 0.090(2) 0.0482(15) 0.125(3) -0.0008(16) 0.053(2) -0.0007(15)
C17 0.0267(9) 0.0454(11) 0.0336(9) -0.0003(8) 0.0090(7) 0.0004(8)
C18 0.0384(10) 0.0484(12) 0.0488(12) 0.0044(9) 0.0185(9) -0.0020(9)
C19 0.0488(13) 0.0768(17) 0.0525(13) 0.0169(12) 0.0200(10) -0.0035(12)
C20 0.0469(13) 0.096(2) 0.0432(12) 0.0060(12) 0.0234(10) 0.0045(13)
C21 0.0457(12) 0.0782(17) 0.0453(12) -0.0073(12) 0.0199(10) 0.0099(11)
C22 0.0382(11) 0.0525(12) 0.0415(11) -0.0006(9) 0.0140(8) 0.0076(9)
C23 0.0353(9) 0.0341(9) 0.0332(9) 0.0005(7) 0.0084(7) 0.0026(8)
C24 0.0412(10) 0.0373(10) 0.0427(11) 0.0009(8) 0.0112(8) 0.0082(8)
C25 0.0509(12) 0.0325(10) 0.0663(14) 0.0036(10) 0.0181(11) 0.0044(9)
C26 0.0444(12) 0.0441(12) 0.0634(14) 0.0140(10) 0.0216(10) 0.0044(9)
C27 0.0471(12) 0.0520(13) 0.0488(12) 0.0048(10) 0.0220(10) 0.0085(10)
C28 0.0454(11) 0.0367(10) 0.0419(11) 0.0007(8) 0.0137(9) 0.0054(9)
C29 0.0666(17) 0.0624(16) 0.106(2) 0.0200(15) 0.0454(16) -0.0004(13)
C30 0.0379(10) 0.0330(9) 0.0423(10) -0.0034(8) 0.0197(8) -0.0012(8)
C31 0.0373(11) 0.0423(11) 0.0658(14) 0.0129(10) 0.0211(10) 0.0041(9)
C32 0.0329(10) 0.0474(12) 0.0714(15) 0.0028(11) 0.0176(10) 0.0057(9)
C33 0.0411(11) 0.0470(12) 0.0664(14) -0.0121(11) 0.0281(11) -0.0094(9)
C34 0.0638(15) 0.0511(13) 0.0529(13) -0.0003(10) 0.0293(12) -0.0186(11)
C35 0.0484(12) 0.0458(12) 0.0421(11) 0.0006(9) 0.0179(9) -0.0075(9)

loop_
_atom_type_symbol
_atom_type_description
_atom_type_scat_dispersion_real
_atom_type_scat_dispersion_imag
_atom_type_scat_source
C C 0.0033 0.0016 'International Tables Vol C Tables 4.2.6.8 and 6.1.1.4'
H H 0.0000 0.0000 'International Tables Vol C Tables 4.2.6.8 and 6.1.1.4'
N N 0.0061 0.0033 'International Tables Vol C Tables 4.2.6.8 and 6.1.1.4'
O O 0.0106 0.0060 'International Tables Vol C Tables 4.2.6.8 and 6.1.1.4'
S S 0.1246 0.1234 'International Tables Vol C Tables 4.2.6.8 and 6.1.1.4'

loop_
_geom_angle_atom_site_label_1
_geom_angle_atom_site_label_2
_geom_angle_atom_site_label_3
_geom_angle
O1 S1 O2 118.32(10)
O1 S1 N1 113.00(8)
O2 S1 N1 105.43(9)
O1 S1 C7 108.69(10)
O2 S1 C7 109.91(9)
N1 S1 C7 99.92(9)
O3 S2 O4 120.22(9)
O3 S2 N2 107.06(8)
O4 S2 N2 106.52(8)
O3 S2 C23 108.16(9)
O4 S2 C23 108.09(8)
N2 S2 C23 105.95(8)
C1 N1 S1 118.74(13)
C4 N2 C3 120.76(14)
C4 N2 S2 116.85(12)
C3 N2 S2 116.31(12)
N1 C1 C5 140.13(17)
N1 C1 C2 128.75(16)
C5 C1 C2 90.83(13)
C1 C2 C14 118.78(15)
C1 C2 C3 107.82(14)
C14 C2 C3 113.03(14)
C1 C2 C6 85.91(12)
C14 C2 C6 121.06(15)
C3 C2 C6 106.82(14)
N2 C3 C17 112.36(14)
N2 C3 C2 110.35(13)
C17 C3 C2 112.32(14)
N2 C3 H3B 107.2
C17 C3 H3B 107.2
C2 C3 H3B 107.2
N2 C4 C5 110.75(14)
N2 C4 H4B 109.5
C5 C4 H4B 109.5
N2 C4 H4C 109.5
C5 C4 H4C 109.5
H4B C4 H4C 108.1
C1 C5 C4 107.82(14)
C1 C5 C6 86.63(13)
C4 C5 C6 109.34(14)
C1 C5 H5A 116.4
C4 C5 H5A 116.4
C6 C5 H5A 116.4
C30 C6 C5 116.36(15)
C30 C6 C2 116.60(15)
C5 C6 C2 86.26(12)
C30 C6 H6A 111.8
C5 C6 H6A 111.8
C2 C6 H6A 111.8
C12 C7 C8 120.5(2)
C12 C7 S1 119.84(17)
C8 C7 S1 119.69(16)
C9 C8 C7 119.2(2)
C9 C8 H8A 120.4
C7 C8 H8A 120.4
C8 C9 C10 121.4(2)
C8 C9 H9A 119.3
C10 C9 H9A 119.3
C11 C10 C9 118.4(2)
C11 C10 C13 121.1(3)
C9 C10 C13 120.5(3)
C10 C11 C12 121.5(2)
C10 C11 H11A 119.3
C12 C11 H11A 119.3
C7 C12 C11 119.0(2)
C7 C12 H12A 120.5
C11 C12 H12A 120.5
C10 C13 H13A 109.5
C10 C13 H13B 109.5
H13A C13 H13B 109.5
C10 C13 H13C 109.5
H13A C13 H13C 109.5
H13B C13 H13C 109.5
C15 C14 C2 113.98(17)
C15 C14 H14A 108.8
C2 C14 H14A 108.8
C15 C14 H14B 108.8
C2 C14 H14B 108.8
H14A C14 H14B 107.7
C16 C15 C14 124.5(2)
C16 C15 H15A 117.7
C14 C15 H15A 117.7
C15 C16 H16A 120.0
C15 C16 H16B 120.0
H16A C16 H16B 120.0
C18 C17 C22 119.20(18)
C18 C17 C3 121.49(17)
C22 C17 C3 119.28(17)
C17 C18 C19 120.0(2)
C17 C18 H18A 120.0
C19 C18 H18A 120.0
C20 C19 C18 120.0(2)
C20 C19 H19A 120.0
C18 C19 H19A 120.0
C19 C20 C21 120.3(2)
C19 C20 H20A 119.8
C21 C20 H20A 119.8
C20 C21 C22 119.9(2)
C20 C21 H21A 120.0
C22 C21 H21A 120.0
C21 C22 C17 120.5(2)
C21 C22 H22A 119.8
C17 C22 H22A 119.8
C24 C23 C28 120.35(18)
C24 C23 S2 119.51(14)
C28 C23 S2 119.86(14)
C25 C24 C23 119.18(18)
C25 C24 H24A 120.4
C23 C24 H24A 120.4
C24 C25 C26 121.3(2)
C24 C25 H25A 119.3
C26 C25 H25A 119.3
C25 C26 C27 118.64(19)
C25 C26 C29 120.9(2)
C27 C26 C29 120.4(2)
C28 C27 C26 120.89(19)
C28 C27 H27A 119.6
C26 C27 H27A 119.6
C27 C28 C23 119.63(19)
C27 C28 H28A 120.2
C23 C28 H28A 120.2
C26 C29 H29A 109.5
C26 C29 H29B 109.5
H29A C29 H29B 109.5
C26 C29 H29C 109.5
H29A C29 H29C 109.5
H29B C29 H29C 109.5
C35 C30 C31 117.91(18)
C35 C30 C6 119.02(17)
C31 C30 C6 123.06(17)
C32 C31 C30 120.9(2)
C32 C31 H31A 119.6
C30 C31 H31A 119.6
C33 C32 C31 120.4(2)
C33 C32 H32A 119.8
C31 C32 H32A 119.8
C34 C33 C32 118.80(19)
C34 C33 H33A 120.6
C32 C33 H33A 120.6
C33 C34 C35 121.0(2)
C33 C34 H34A 119.5
C35 C34 H34A 119.5
C30 C35 C34 120.9(2)
C30 C35 H35A 119.6
C34 C35 H35A 119.6

loop_
_geom_bond_atom_site_label_1
_geom_bond_atom_site_label_2
_geom_bond_distance
S1 O1 1.4338(15)
S1 O2 1.4346(15)
S1 N1 1.6746(16)
S1 C7 1.750(2)
S2 O3 1.4298(14)
S2 O4 1.4327(14)
S2 N2 1.6353(15)
S2 C23 1.7571(19)
N1 C1 1.274(2)
N2 C4 1.481(2)
N2 C3 1.491(2)
C1 C5 1.510(2)
C1 C2 1.511(2)
C2 C14 1.520(2)
C2 C3 1.565(2)
C2 C6 1.583(2)
C3 C17 1.512(2)
C3 H3B 1.0000
C4 C5 1.524(3)
C4 H4B 0.9900
C4 H4C 0.9900
C5 C6 1.564(2)
C5 H5A 1.0000
C6 C30 1.510(2)
C6 H6A 1.0000
C7 C12 1.383(3)
C7 C8 1.388(3)
C8 C9 1.372(3)
C8 H8A 0.9500
C9 C10 1.389(4)
C9 H9A 0.9500
C10 C11 1.374(4)
C10 C13 1.513(4)
C11 C12 1.385(3)
C11 H11A 0.9500
C12 H12A 0.9500
C13 H13A 0.9800
C13 H13B 0.9800
C13 H13C 0.9800
C14 C15 1.488(3)
C14 H14A 0.9900
C14 H14B 0.9900
C15 C16 1.282(3)
C15 H15A 0.9500
C16 H16A 0.9500
C16 H16B 0.9500
C17 C18 1.386(3)
C17 C22 1.392(3)
C18 C19 1.393(3)
C18 H18A 0.9500
C19 C20 1.375(4)
C19 H19A 0.9500
C20 C21 1.379(4)
C20 H20A 0.9500
C21 C22 1.381(3)
C21 H21A 0.9500
C22 H22A 0.9500
C23 C24 1.384(3)
C23 C28 1.392(3)
C24 C25 1.382(3)
C24 H24A 0.9500
C25 C26 1.386(3)
C25 H25A 0.9500
C26 C27 1.390(3)
C26 C29 1.510(3)
C27 C28 1.375(3)
C27 H27A 0.9500
C28 H28A 0.9500
C29 H29A 0.9800
C29 H29B 0.9800
C29 H29C 0.9800
C30 C35 1.381(3)
C30 C31 1.389(3)
C31 C32 1.386(3)
C31 H31A 0.9500
C32 C33 1.380(3)
C32 H32A 0.9500
C33 C34 1.370(3)
C33 H33A 0.9500
C34 C35 1.384(3)
C34 H34A 0.9500
C35 H35A 0.9500

loop_
_geom_torsion_atom_site_label_1
_geom_torsion_atom_site_label_2
_geom_torsion_atom_site_label_3
_geom_torsion_atom_site_label_4
_geom_torsion
O1 S1 N1 C1 1.51(17)
O2 S1 N1 C1 -129.17(15)
C7 S1 N1 C1 116.82(15)
O3 S2 N2 C4 -166.55(13)
O4 S2 N2 C4 -36.75(15)
C23 S2 N2 C4 78.19(14)
O3 S2 N2 C3 40.60(14)
O4 S2 N2 C3 170.41(12)
C23 S2 N2 C3 -74.65(13)
S1 N1 C1 C5 5.9(3)
S1 N1 C1 C2 177.62(13)
N1 C1 C2 C14 -26.9(3)
C5 C1 C2 C14 147.80(16)
N1 C1 C2 C3 103.3(2)
C5 C1 C2 C3 -81.99(14)
N1 C1 C2 C6 -150.30(19)
C5 C1 C2 C6 24.38(13)
C4 N2 C3 C17 111.14(17)
S2 N2 C3 C17 -97.15(15)
C4 N2 C3 C2 -15.1(2)
S2 N2 C3 C2 136.66(13)
C1 C2 C3 N2 50.86(18)
C14 C2 C3 N2 -175.81(14)
C6 C2 C3 N2 -40.22(18)
C1 C2 C3 C17 -75.36(18)
C14 C2 C3 C17 58.0(2)
C6 C2 C3 C17 -166.44(14)
C3 N2 C4 C5 16.7(2)
S2 N2 C4 C5 -134.91(13)
N1 C1 C5 C4 -101.9(3)
C2 C1 C5 C4 84.56(15)
N1 C1 C5 C6 148.8(2)
C2 C1 C5 C6 -24.68(13)
N2 C4 C5 C1 -54.35(19)
N2 C4 C5 C6 38.37(19)
C1 C5 C6 C30 -94.39(16)
C4 C5 C6 C30 157.89(15)
C1 C5 C6 C2 23.53(12)
C4 C5 C6 C2 -84.18(15)
C1 C2 C6 C30 94.16(16)
C14 C2 C6 C30 -27.2(2)
C3 C2 C6 C30 -158.44(15)
C1 C2 C6 C5 -23.54(12)
C14 C2 C6 C5 -144.90(17)
C3 C2 C6 C5 83.86(14)
O1 S1 C7 C12 -168.70(19)
O2 S1 C7 C12 -37.8(2)
N1 S1 C7 C12 72.7(2)
O1 S1 C7 C8 12.7(2)
O2 S1 C7 C8 143.58(18)
N1 S1 C7 C8 -105.90(18)
C12 C7 C8 C9 0.7(3)
S1 C7 C8 C9 179.32(18)
C7 C8 C9 C10 -1.5(4)
C8 C9 C10 C11 1.1(4)
C8 C9 C10 C13 -178.1(3)
C9 C10 C11 C12 0.1(5)
C13 C10 C11 C12 179.3(3)
C8 C7 C12 C11 0.4(4)
S1 C7 C12 C11 -178.2(2)
C10 C11 C12 C7 -0.8(5)
C1 C2 C14 C15 -167.63(16)
C3 C2 C14 C15 64.6(2)
C6 C2 C14 C15 -64.0(2)
C2 C14 C15 C16 109.6(3)
N2 C3 C17 C18 -45.0(2)
C2 C3 C17 C18 80.1(2)
N2 C3 C17 C22 136.96(17)
C2 C3 C17 C22 -97.92(19)
C22 C17 C18 C19 1.2(3)
C3 C17 C18 C19 -176.80(18)
C17 C18 C19 C20 -0.5(3)
C18 C19 C20 C21 -0.3(4)
C19 C20 C21 C22 0.4(4)
C20 C21 C22 C17 0.3(3)
C18 C17 C22 C21 -1.1(3)
C3 C17 C22 C21 176.95(18)
O3 S2 C23 C24 -26.50(18)
O4 S2 C23 C24 -158.14(15)
N2 S2 C23 C24 88.00(16)
O3 S2 C23 C28 159.59(15)
O4 S2 C23 C28 27.96(18)
N2 S2 C23 C28 -85.90(16)
C28 C23 C24 C25 0.1(3)
S2 C23 C24 C25 -173.77(16)
C23 C24 C25 C26 -0.5(3)
C24 C25 C26 C27 0.7(3)
C24 C25 C26 C29 -179.2(2)
C25 C26 C27 C28 -0.6(3)
C29 C26 C27 C28 179.3(2)
C26 C27 C28 C23 0.3(3)
C24 C23 C28 C27 0.0(3)
S2 C23 C28 C27 173.85(16)
C5 C6 C30 C35 -136.87(18)
C2 C6 C30 C35 123.53(19)
C5 C6 C30 C31 44.2(2)
C2 C6 C30 C31 -55.4(2)
C35 C30 C31 C32 -2.4(3)
C6 C30 C31 C32 176.54(19)
C30 C31 C32 C33 2.1(3)
C31 C32 C33 C34 0.0(3)
C32 C33 C34 C35 -1.6(3)
C31 C30 C35 C34 0.7(3)
C6 C30 C35 C34 -178.22(18)
C33 C34 C35 C30 1.3(3)
